data_4325098
loop_
_publ_author_name
'Laurent Jouffret'
'Murielle Rivenet'
'Francis Abraham'

_publ_section_title
;
 Linear Alkyl Diamine-Uranium-Phosphate Systems: U(VI) to U(IV) Reduction
 with Ethylenediamine
;
_journal_name_full 'Inorganic Chemistry'
_journal_page_first 4619
_journal_page_last 4626
_journal_paper_doi 10.1021/ic200345j
_journal_volume 50
_journal_year 2011
_chemical_formula_sum 'C4 H16 N2 O27 P4 U5'
_chemical_formula_weight 1838.2
_chemical_name_systematic ' ?'
_space_group_IT_number 36
_symmetry_cell_setting orthorhombic
_symmetry_space_group_name_Hall 'C 2c -2'
_symmetry_space_group_name_H-M 'C m c 21'
_cell_angle_alpha 90
_cell_angle_beta 90
_cell_angle_gamma 90
_cell_formula_units_Z 4
_cell_length_a 15.5120(6)
_cell_length_b 13.7953(5)
_cell_length_c 13.0199(4)
_cell_measurement_temperature 100
_cell_volume 2786.16(17)
_computing_publication_material 'Jana2000 (Petricek, Dusek & Palatinus, 2000)'
_computing_structure_refinement 'Jana2000 (Petricek, Dusek & Palatinus, 2000)'
_diffrn_ambient_temperature 100
_diffrn_measured_fraction_theta_full 0.99
_diffrn_measured_fraction_theta_max 0.99
_diffrn_measurement_device_type SMART-1K-CCD
_diffrn_measurement_method 'omega scan'
_diffrn_radiation_monochromator graphite
_diffrn_radiation_source molybdene
_diffrn_radiation_type 'Mo K\a'
_diffrn_radiation_wavelength 0.71069
_diffrn_reflns_av_R_equivalents 0.0648
_diffrn_reflns_av_sigmaI/netI 0.0685
_diffrn_reflns_limit_h_max 20
_diffrn_reflns_limit_h_min -20
_diffrn_reflns_limit_k_max 16
_diffrn_reflns_limit_k_min -17
_diffrn_reflns_limit_l_max 16
_diffrn_reflns_limit_l_min -16
_diffrn_reflns_number 11287
_diffrn_reflns_theta_full 27.35
_diffrn_reflns_theta_max 27.35
_diffrn_reflns_theta_min 1.98
_exptl_absorpt_coefficient_mu 29.304
_exptl_absorpt_correction_T_max 1.000
_exptl_absorpt_correction_T_min 0.505
_exptl_absorpt_correction_type empirical
_exptl_crystal_colour colourless
_exptl_crystal_density_diffrn 4.3808
_exptl_crystal_description needle
_exptl_crystal_F_000 3095
_exptl_crystal_size_max 0.110
_exptl_crystal_size_mid 0.010
_exptl_crystal_size_min 0.010
_refine_diff_density_max 1.96
_refine_diff_density_min -1.17
_refine_ls_extinction_method none
_refine_ls_goodness_of_fit_gt 1.20
_refine_ls_goodness_of_fit_ref 1.15
_refine_ls_hydrogen_treatment undef
_refine_ls_number_parameters 113
_refine_ls_number_reflns 3243
_refine_ls_R_factor_all 0.0485
_refine_ls_R_factor_gt 0.0368
_refine_ls_shift/su_max 0.0321
_refine_ls_shift/su_mean 0.0028
_refine_ls_structure_factor_coef F
_refine_ls_weighting_details w=1/\s^2^(F)
_refine_ls_weighting_scheme sigma
_refine_ls_wR_factor_gt 0.0355
_refine_ls_wR_factor_ref 0.0374
_reflns_number_gt 2699
_reflns_number_total 3243
_reflns_threshold_expression I>3\s(I)
_cod_data_source_file ic200345j_si_001_4.cif
_cod_data_source_block (IV)
_cod_original_sg_symbol_Hall 'C -2x;-2yc;2zc'
_cod_database_code 4325098

loop_
_symmetry_equiv_pos_site_id
_symmetry_equiv_pos_as_xyz
1 x,y,z
2 -x,y,z
3 x,-y,1/2+z
4 -x,-y,1/2+z
5 1/2+x,1/2+y,z
6 1/2-x,1/2+y,z
7 1/2+x,1/2-y,1/2+z
8 1/2-x,1/2-y,1/2+z

loop_
_atom_site_label
_atom_site_type_symbol
_atom_site_fract_x
_atom_site_fract_y
_atom_site_fract_z
_atom_site_adp_type
_atom_site_U_iso_or_equiv
_atom_site_symmetry_multiplicity
_atom_site_occupancy
_atom_site_calc_flag
U1 U 0.24452(3) 0.49013(4) 0.43733 Uani 0.01242(16) 8 1 d
U2 U 0.27691(4) 0.73857(3) 0.58577(6) Uani 0.01126(15) 8 1 d
U3 U 0.5 0.61612(5) 0.24394(9) Uani 0.0148(2) 4 1 d
P1 P 0.2773(2) 0.5182(3) 0.1757(3) Uani 0.0118(12) 8 1 d
P2 P 0.3133(3) 0.7421(3) 0.3445(3) Uani 0.0106(12) 8 1 d
O1 O 0.3509(6) 0.4451(6) 0.4248(7) Uiso 0.020(2) 8 1 d
O2 O 0.1366(6) 0.5302(6) 0.4549(7) Uiso 0.020(2) 8 1 d
O3 O 0.1649(6) 0.7326(7) 0.5595(7) Uiso 0.016(2) 8 1 d
O4 O 0.3891(6) 0.7409(6) 0.6066(7) Uiso 0.013(2) 8 1 d
O5 O 0.5 0.6767(10) 0.1246(11) Uiso 0.025(4) 4 1 d
O6 O 0.5 0.5563(11) 0.3645(11) Uiso 0.026(4) 4 1 d
O7 O 0.3025(6) 0.8278(6) 0.4205(7) Uiso 0.015(2) 8 1 d
O8 O 0.2327(6) 0.5930(6) 0.1027(7) Uiso 0.012(2) 8 1 d
O9 O 0.2891(6) 0.4318(7) 0.1011(8) Uiso 0.021(2) 8 1 d
O10 O 0.2910(6) 0.6536(7) 0.4141(7) Uiso 0.015(2) 8 1 d
O11 O 0.2185(7) 0.4922(8) 0.2641(8) Uiso 0.021(3) 8 1 d
O12 O 0.2459(6) 0.7518(7) 0.2568(8) Uiso 0.015(3) 8 1 d
O13 O 0.4048(6) 0.7387(6) 0.3060(8) Uiso 0.014(2) 8 1 d
O14 O 0.3626(7) 0.5534(7) 0.2135(7) Uiso 0.024(3) 8 1 d
Ow1 O 0.5 0.4529(13) 0.1366(14) Uiso 0.050(5) 4 1 d
N1 N 0 0.810(2) 0.412(2) Uiso 0.085(4) 4 1 d
N2 N 0 0.4155(19) 0.286(2) Uiso 0.085(4) 4 1 d
C2 C 0 0.648(2) 0.329(2) Uiso 0.085(4) 4 1 d
C1 C 0 0.758(2) 0.315(2) Uiso 0.085(4) 4 1 d
C3 C 0 0.595(2) 0.225(2) Uiso 0.085(4) 4 1 d
C4 C 0 0.4850(19) 0.202(2) Uiso 0.085(4) 4 1 d

loop_
_atom_site_aniso_label
_atom_site_aniso_type_symbol
_atom_site_aniso_U_11
_atom_site_aniso_U_22
_atom_site_aniso_U_33
_atom_site_aniso_U_12
_atom_site_aniso_U_13
_atom_site_aniso_U_23
U1 U 0.0205(3) 0.0098(3) 0.0069(3) -0.0011(2) -0.0009(3) 0.0007(3)
U2 U 0.0175(3) 0.0091(2) 0.0071(3) 0.0011(2) 0.0007(3) 0.0004(3)
U3 U 0.0156(4) 0.0146(4) 0.0143(4) 0 0 -0.0022(3)
P1 P 0.020(2) 0.009(2) 0.006(2) 0.0005(15) 0.0006(17) -0.0002(14)
P2 P 0.012(2) 0.0075(18) 0.012(2) -0.0016(15) 0.0012(14) -0.0004(15)

loop_
_atom_type_symbol
_atom_type_scat_dispersion_real
_atom_type_scat_dispersion_imag
_atom_type_scat_source
_atom_type_scat_Cromer_Mann_a1
_atom_type_scat_Cromer_Mann_b1
_atom_type_scat_Cromer_Mann_a2
_atom_type_scat_Cromer_Mann_b2
_atom_type_scat_Cromer_Mann_a3
_atom_type_scat_Cromer_Mann_b3
_atom_type_scat_Cromer_Mann_a4
_atom_type_scat_Cromer_Mann_b4
_atom_type_scat_Cromer_Mann_c
C 0.003 0.002 'International Tables Vol C Tables  4.2.6.8 and 6.1.1.4' 2.31 20.843901 1.02 10.2075 1.5886 0.5687 0.865 51.651199 0.2156
H 0.000 0.000 'International Tables Vol C Tables  4.2.6.8 and 6.1.1.4' 0.493002 10.5109 0.322912 26.1257 0.140191 3.14236 0.04081 57.799702 0.003038
N 0.006 0.003 'International Tables Vol C Tables  4.2.6.8 and 6.1.1.4' 12.2126 0.0057 3.1322 9.8933 2.0125 28.997499 1.1663 0.5826 -11.529
O 0.011 0.006 'International Tables Vol C Tables  4.2.6.8 and 6.1.1.4' 3.0485 13.2771 2.2868 5.7011 1.5463 0.3239 0.867 32.908901 0.2508
P 0.102 0.094 'International Tables Vol C Tables  4.2.6.8 and 6.1.1.4' 6.4345 1.9067 4.1791 27.157 1.78 0.526 1.4908 68.164497 1.1149
U -9.677 9.665 'International Tables Vol C Tables  4.2.6.8 and 6.1.1.4' 36.0228 0.5293 23.4128 3.3253 14.9491 16.092699 4.188 100.612999 13.3966

loop_
_geom_angle_atom_site_label_1
_geom_angle_atom_site_label_2
_geom_angle_atom_site_label_3
_geom_angle_site_symmetry_1
_geom_angle_site_symmetry_3
_geom_angle
_geom_angle_publ_flag
O1 U1 O2 . . 176.8(4) yes
O1 U1 O7 . 6_545 86.9(4) yes
O1 U1 O8 . 3_565 89.2(4) yes
O1 U1 O9 . 3_565 88.4(4) yes
O1 U1 O10 . . 92.2(4) yes
O1 U1 O11 . . 94.5(4) yes
O2 U1 O7 . 6_545 90.9(4) yes
O2 U1 O8 . 3_565 87.8(4) yes
O2 U1 O9 . 3_565 90.9(4) yes
O2 U1 O10 . . 90.4(4) yes
O2 U1 O11 . . 87.6(4) yes
O7 U1 O8 6_545 3_565 67.3(3) yes
O7 U1 O9 6_545 3_565 125.1(3) yes
O7 U1 O10 6_545 . 167.4(3) yes
O7 U1 O11 6_545 . 82.3(3) yes
O8 U1 O9 3_565 3_565 57.9(3) yes
O8 U1 O10 3_565 . 125.2(3) yes
O8 U1 O11 3_565 . 149.2(3) yes
O9 U1 O10 3_565 . 67.4(3) yes
O9 U1 O11 3_565 . 152.6(3) yes
O10 U1 O11 . . 85.2(3) yes
O3 U2 O4 . . 177.2(4) yes
O3 U2 O7 . . 90.7(4) yes
O3 U2 O8 . 8_565 90.1(4) yes
O3 U2 O9 . 3_565 92.7(4) yes
O3 U2 O10 . . 83.8(4) yes
O3 U2 O12 . 8_565 92.3(4) yes
O4 U2 O7 . . 88.1(4) yes
O4 U2 O8 . 8_565 91.8(3) yes
O4 U2 O9 . 3_565 85.8(4) yes
O4 U2 O10 . . 93.4(4) yes
O4 U2 O12 . 8_565 90.1(4) yes
O7 U2 O8 . 8_565 66.6(3) yes
O7 U2 O9 . 3_565 123.2(3) yes
O7 U2 O10 . . 57.1(3) yes
O7 U2 O12 . 8_565 147.2(3) yes
O8 U2 O9 8_565 3_565 169.7(3) yes
O8 U2 O10 8_565 . 123.3(3) yes
O8 U2 O12 8_565 8_565 80.7(3) yes
O9 U2 O10 3_565 . 66.9(3) yes
O9 U2 O12 3_565 8_565 89.3(4) yes
O10 U2 O12 . 8_565 155.6(3) yes
O5 U3 O6 . . 179.5(7) yes
O5 U3 O13 . . 87.9(4) yes
O5 U3 O13 . 2_655 87.9(4) yes
O5 U3 O14 . . 91.5(3) yes
O5 U3 O14 . 2_655 91.5(3) yes
O5 U3 Ow1 . . 86.5(6) yes
O6 U3 O13 . . 91.7(4) yes
O6 U3 O13 . 2_655 91.7(4) yes
O6 U3 O14 . . 88.7(3) yes
O6 U3 O14 . 2_655 88.7(3) yes
O6 U3 Ow1 . . 94.1(6) yes
O13 U3 O13 . 2_655 76.5(3) yes
O13 U3 O14 . . 75.8(3) yes
O13 U3 O14 . 2_655 152.3(3) yes
O13 U3 Ow1 . . 141.3(2) yes
O13 U3 O13 2_655 . 76.5(3) yes
O13 U3 O14 2_655 . 152.3(3) yes
O13 U3 O14 2_655 2_655 75.8(3) yes
O13 U3 Ow1 2_655 . 141.3(2) yes
O14 U3 O14 . 2_655 131.9(3) yes
O14 U3 Ow1 . . 66.1(2) yes
O14 U3 O14 2_655 . 131.9(3) yes
O14 U3 Ow1 2_655 . 66.1(2) yes
O8 P1 O9 . . 100.3(5) yes
O8 P1 O11 . . 110.6(6) yes
O8 P1 O14 . . 112.2(5) yes
O9 P1 O11 . . 111.5(6) yes
O9 P1 O14 . . 110.7(6) yes
O11 P1 O14 . . 111.1(6) yes
O7 P2 O10 . . 101.6(5) yes
O7 P2 O12 . . 109.3(6) yes
O7 P2 O13 . . 109.8(5) yes
O10 P2 O12 . . 110.2(6) yes
O10 P2 O13 . . 112.2(5) yes
O12 P2 O13 . . 113.1(6) yes
U1 O1 O6 . . 125.9(5) yes
U1 O1 O7 . 6_545 55.2(3) yes
U1 O1 O8 . 3_565 54.6(3) yes
U1 O1 N1 . 5_545 161.8(6) yes
O6 O1 O7 . 6_545 163.1(5) yes
O6 O1 O8 . 3_565 142.5(5) yes
O6 O1 N1 . 5_545 72.1(6) yes
O7 O1 O8 6_545 3_565 53.9(3) yes
O7 O1 N1 6_545 5_545 106.9(5) yes
O8 O1 N1 3_565 5_545 114.2(6) yes
U1 O2 O7 . 6_545 52.5(3) yes
U1 O2 O8 . 3_565 55.4(3) yes
U1 O2 O10 . . 53.1(3) yes
U1 O2 O11 . . 53.7(3) yes
O7 O2 O8 6_545 3_565 53.3(3) yes
O7 O2 O10 6_545 . 104.7(4) yes
O7 O2 O11 6_545 . 63.5(3) yes
O8 O2 O10 3_565 . 92.2(4) yes
O8 O2 O11 3_565 . 103.7(4) yes
O10 O2 O11 . . 65.8(3) yes
U2 O3 O5 . 7_465 140.3(5) yes
U2 O3 O8 . 8_565 52.8(3) yes
U2 O3 O10 . . 59.2(3) yes
U2 O3 O12 . 8_565 50.5(3) yes
O5 O3 O8 7_465 8_565 93.7(4) yes
O5 O3 O10 7_465 . 156.2(5) yes
O5 O3 O12 7_465 8_565 97.2(4) yes
O8 O3 O10 8_565 . 93.9(4) yes
O8 O3 O12 8_565 8_565 61.0(3) yes
O10 O3 O12 . 8_565 106.2(4) yes
U2 O4 O8 . 8_565 51.9(3) yes
U2 O4 O9 . 3_565 56.1(3) yes
U2 O4 O12 . 8_565 52.0(3) yes
O8 O4 O9 8_565 3_565 107.4(4) yes
O8 O4 O12 8_565 8_565 61.3(3) yes
O9 O4 O12 3_565 8_565 69.4(3) yes
U3 O5 O3 . 7_564 116.8(3) yes
U3 O5 O3 . 8_564 116.8(3) yes
U3 O5 O13 . . 54.9(4) yes
U3 O5 O13 . 2_655 54.9(4) yes
U3 O5 O14 . . 52.0(3) yes
U3 O5 O14 . 2_655 52.0(3) yes
U3 O5 N1 . 7_564 155.4(10) yes
O3 O5 O3 7_564 8_564 118.8(5) yes
O3 O5 O13 7_564 . 123.0(5) yes
O3 O5 O13 7_564 2_655 70.8(3) yes
O3 O5 O14 7_564 . 166.6(5) yes
O3 O5 O14 7_564 2_655 74.6(3) yes
O3 O5 N1 7_564 7_564 71.8(4) yes
O3 O5 O3 8_564 7_564 118.8(5) yes
O3 O5 O13 8_564 . 70.8(3) yes
O3 O5 O13 8_564 2_655 123.0(5) yes
O3 O5 O14 8_564 . 74.6(3) yes
O3 O5 O14 8_564 2_655 166.6(5) yes
O3 O5 N1 8_564 7_564 71.8(4) yes
O13 O5 O13 . 2_655 60.9(4) yes
O13 O5 O14 . . 59.1(3) yes
O13 O5 O14 . 2_655 102.5(5) yes
O13 O5 N1 . 7_564 142.2(5) yes
O13 O5 O13 2_655 . 60.9(4) yes
O13 O5 O14 2_655 . 102.5(5) yes
O13 O5 O14 2_655 2_655 59.1(3) yes
O13 O5 N1 2_655 7_564 142.2(5) yes
O14 O5 O14 . 2_655 92.0(5) yes
O14 O5 N1 . 7_564 115.3(5) yes
O14 O5 O14 2_655 . 92.0(5) yes
O14 O5 N1 2_655 7_564 115.3(5) yes
U3 O6 O1 . . 119.2(4) yes
U3 O6 O1 . 2_655 119.2(4) yes
U3 O6 O14 . . 53.6(3) yes
U3 O6 O14 . 2_655 53.6(3) yes
O1 O6 O1 . 2_655 106.6(5) yes
O1 O6 O14 . . 65.7(3) yes
O1 O6 O14 . 2_655 140.1(6) yes
O1 O6 O1 2_655 . 106.6(5) yes
O1 O6 O14 2_655 . 140.1(6) yes
O1 O6 O14 2_655 2_655 65.7(3) yes
O14 O6 O14 . 2_655 94.6(5) yes
O14 O6 O14 2_655 . 94.6(5) yes
U1 O7 U2 6_555 . 109.7(4) yes
U1 O7 P2 6_555 . 144.5(6) yes
U1 O7 O1 6_555 6_555 37.9(2) yes
U1 O7 O2 6_555 6_555 36.6(2) yes
U1 O7 O8 6_555 8_565 57.8(3) yes
U1 O7 O10 6_555 . 157.5(5) yes
U1 O7 O12 6_555 . 111.3(4) yes
U1 O7 O13 6_555 . 135.8(4) yes
U2 O7 P2 . . 101.0(4) yes
U2 O7 O1 . 6_555 97.4(3) yes
U2 O7 O2 . 6_555 112.4(4) yes
U2 O7 O8 . 8_565 53.6(3) yes
U2 O7 O10 . . 61.9(3) yes
U2 O7 O12 . . 117.6(4) yes
U2 O7 O13 . . 111.7(4) yes
P2 O7 O1 . 6_555 122.0(5) yes
P2 O7 O2 . 6_555 140.8(5) yes
P2 O7 O8 . 8_565 154.4(6) yes
P2 O7 O10 . . 39.3(3) yes
P2 O7 O12 . . 35.4(3) yes
P2 O7 O13 . . 34.5(3) yes
O1 O7 O2 6_555 6_555 74.5(3) yes
O1 O7 O8 6_555 8_565 65.4(3) yes
O1 O7 O10 6_555 . 120.0(4) yes
O1 O7 O12 6_555 . 87.9(4) yes
O1 O7 O13 6_555 . 144.4(5) yes
O2 O7 O8 6_555 8_565 63.1(3) yes
O2 O7 O10 6_555 . 164.2(5) yes
O2 O7 O12 6_555 . 128.6(4) yes
O2 O7 O13 6_555 . 110.4(4) yes
O8 O7 O10 8_565 . 115.1(4) yes
O8 O7 O12 8_565 . 147.9(5) yes
O8 O7 O13 8_565 . 149.5(5) yes
O10 O7 O12 . . 62.1(4) yes
O10 O7 O13 . . 62.4(4) yes
O12 O7 O13 . . 61.0(4) yes
U1 O8 U2 3_564 8_564 112.8(4) yes
U1 O8 P1 3_564 . 101.1(4) yes
U1 O8 O1 3_564 3_564 36.2(2) yes
U1 O8 O2 3_564 3_564 36.7(2) yes
U1 O8 O3 3_564 8_564 100.1(3) yes
U1 O8 O4 3_564 8_564 115.1(4) yes
U1 O8 O7 3_564 8_564 54.9(3) yes
U1 O8 O9 3_564 . 61.9(3) yes
U1 O8 O11 3_564 . 118.7(4) yes
U1 O8 O12 3_564 . 158.9(4) yes
U1 O8 O14 3_564 . 109.9(4) yes
U2 O8 P1 8_564 . 137.8(5) yes
U2 O8 O1 8_564 3_564 98.1(3) yes
U2 O8 O2 8_564 3_564 118.4(4) yes
U2 O8 O3 8_564 8_564 37.1(2) yes
U2 O8 O4 8_564 8_564 36.4(2) yes
U2 O8 O7 8_564 8_564 59.8(3) yes
U2 O8 O9 8_564 . 161.3(5) yes
U2 O8 O11 8_564 . 128.2(5) yes
U2 O8 O12 8_564 . 48.5(3) yes
U2 O8 O14 8_564 . 108.6(4) yes
P1 O8 O1 . 3_564 94.8(4) yes
P1 O8 O2 . 3_564 103.8(4) yes
P1 O8 O3 . 8_564 114.7(5) yes
P1 O8 O4 . 8_564 141.2(5) yes
P1 O8 O7 . 8_564 154.3(6) yes
P1 O8 O9 . . 39.6(4) yes
P1 O8 O11 . . 34.0(3) yes
P1 O8 O12 . . 92.6(5) yes
P1 O8 O14 . . 33.0(3) yes
O1 O8 O2 3_564 3_564 72.9(3) yes
O1 O8 O3 3_564 8_564 70.5(3) yes
O1 O8 O4 3_564 8_564 122.5(4) yes
O1 O8 O7 3_564 8_564 60.7(3) yes
O1 O8 O9 3_564 . 66.9(4) yes
O1 O8 O11 3_564 . 126.8(4) yes
O1 O8 O12 3_564 . 127.4(4) yes
O1 O8 O14 3_564 . 85.2(4) yes
O2 O8 O3 3_564 8_564 128.0(4) yes
O2 O8 O4 3_564 8_564 97.6(4) yes
O2 O8 O7 3_564 8_564 63.6(3) yes
O2 O8 O9 3_564 . 69.2(4) yes
O2 O8 O11 3_564 . 100.4(4) yes
O2 O8 O12 3_564 . 153.2(4) yes
O2 O8 O14 3_564 . 130.1(4) yes
O3 O8 O4 8_564 8_564 73.5(3) yes
O3 O8 O7 8_564 8_564 66.7(3) yes
O3 O8 O9 8_564 . 124.3(4) yes
O3 O8 O11 8_564 . 131.0(5) yes
O3 O8 O12 8_564 . 59.3(3) yes
O3 O8 O14 8_564 . 81.7(4) yes
O4 O8 O7 8_564 8_564 64.5(3) yes
O4 O8 O9 8_564 . 161.9(5) yes
O4 O8 O11 8_564 . 110.7(4) yes
O4 O8 O12 8_564 . 57.6(3) yes
O4 O8 O14 8_564 . 131.4(4) yes
O7 O8 O9 8_564 . 116.6(5) yes
O7 O8 O11 8_564 . 161.1(5) yes
O7 O8 O12 8_564 . 108.2(4) yes
O7 O8 O14 8_564 . 139.1(5) yes
O9 O8 O11 . . 61.8(4) yes
O9 O8 O12 . . 131.7(5) yes
O9 O8 O14 . . 60.9(4) yes
O11 O8 O12 . . 81.4(4) yes
O11 O8 O14 . . 58.6(4) yes
O12 O8 O14 . . 73.8(4) yes
U1 O9 U2 3_564 3_564 109.6(4) yes
U1 O9 P1 3_564 . 99.9(5) yes
U1 O9 O4 3_564 3_564 122.4(4) yes
U1 O9 O8 3_564 . 60.2(3) yes
U1 O9 O10 3_564 3_564 54.5(3) yes
U1 O9 O11 3_564 . 117.2(4) yes
U1 O9 O14 3_564 . 109.7(4) yes
U2 O9 P1 3_564 . 144.0(6) yes
U2 O9 O4 3_564 3_564 38.2(2) yes
U2 O9 O8 3_564 . 153.6(5) yes
U2 O9 O10 3_564 3_564 59.5(3) yes
U2 O9 O11 3_564 . 111.3(5) yes
U2 O9 O14 3_564 . 138.8(5) yes
P1 O9 O4 . 3_564 133.9(6) yes
P1 O9 O8 . . 40.1(3) yes
P1 O9 O10 . 3_564 154.3(6) yes
P1 O9 O11 . . 33.8(4) yes
P1 O9 O14 . . 33.9(3) yes
O4 O9 O8 3_564 . 168.2(5) yes
O4 O9 O10 3_564 3_564 69.6(4) yes
O4 O9 O11 3_564 . 119.4(5) yes
O4 O9 O14 3_564 . 107.3(4) yes
O8 O9 O10 . 3_564 114.6(5) yes
O8 O9 O11 . . 61.8(4) yes
O8 O9 O14 . . 62.5(4) yes
O10 O9 O11 3_564 . 154.6(5) yes
O10 O9 O14 3_564 . 144.4(5) yes
O11 O9 O14 . . 59.0(4) yes
U1 O10 U2 . . 107.4(3) yes
U1 O10 P2 . . 151.7(6) yes
U1 O10 O2 . . 36.5(2) yes
U1 O10 O3 . . 93.9(3) yes
U1 O10 O7 . . 163.7(5) yes
U1 O10 O9 . 3_565 58.1(3) yes
U1 O10 O12 . . 121.3(4) yes
U1 O10 O13 . . 135.7(4) yes
U2 O10 P2 . . 99.8(4) yes
U2 O10 O2 . . 92.2(3) yes
U2 O10 O3 . . 36.9(2) yes
U2 O10 O7 . . 61.0(3) yes
U2 O10 O9 . 3_565 53.6(3) yes
U2 O10 O12 . . 116.0(4) yes
U2 O10 O13 . . 109.5(4) yes
P2 O10 O2 . . 136.7(5) yes
P2 O10 O3 . . 103.4(5) yes
P2 O10 O7 . . 39.1(3) yes
P2 O10 O9 . 3_565 150.1(6) yes
P2 O10 O12 . . 34.8(3) yes
P2 O10 O13 . . 33.2(3) yes
O2 O10 O3 . . 64.0(3) yes
O2 O10 O7 . . 128.4(5) yes
O2 O10 O9 . 3_565 65.3(3) yes
O2 O10 O12 . . 103.0(4) yes
O2 O10 O13 . . 156.6(5) yes
O3 O10 O7 . . 69.9(4) yes
O3 O10 O9 . 3_565 64.7(3) yes
O3 O10 O12 . . 97.9(4) yes
O3 O10 O13 . . 130.4(4) yes
O7 O10 O9 . 3_565 113.8(5) yes
O7 O10 O12 . . 61.3(4) yes
O7 O10 O13 . . 60.5(4) yes
O9 O10 O12 3_565 . 161.8(5) yes
O9 O10 O13 3_565 . 134.9(5) yes
O12 O10 O13 . . 60.1(4) yes
U1 O11 P1 . . 130.3(6) yes
U1 O11 O2 . . 38.7(3) yes
U1 O11 O8 . . 144.1(5) yes
U1 O11 O9 . . 138.2(5) yes
U1 O11 O14 . . 96.2(4) yes
P1 O11 O2 . . 153.2(6) yes
P1 O11 O8 . . 35.4(3) yes
P1 O11 O9 . . 34.7(4) yes
P1 O11 O14 . . 34.2(4) yes
O2 O11 O8 . . 131.7(5) yes
O2 O11 O9 . . 171.4(5) yes
O2 O11 O14 . . 125.0(5) yes
O8 O11 O9 . . 56.4(4) yes
O8 O11 O14 . . 60.9(4) yes
O9 O11 O14 . . 59.9(4) yes
U2 O12 P2 8_564 . 146.6(6) yes
U2 O12 O3 8_564 8_564 37.3(3) yes
U2 O12 O4 8_564 8_564 37.9(2) yes
U2 O12 O7 8_564 . 149.3(5) yes
U2 O12 O8 8_564 . 50.8(3) yes
U2 O12 O10 8_564 . 149.9(5) yes
U2 O12 O13 8_564 . 113.7(5) yes
P2 O12 O3 . 8_564 109.5(5) yes
P2 O12 O4 . 8_564 174.7(6) yes
P2 O12 O7 . . 35.3(3) yes
P2 O12 O8 . . 118.6(5) yes
P2 O12 O10 . . 35.0(3) yes
P2 O12 O13 . . 32.8(3) yes
O3 O12 O4 8_564 8_564 75.2(4) yes
O3 O12 O7 8_564 . 123.0(5) yes
O3 O12 O8 8_564 . 59.7(3) yes
O3 O12 O10 8_564 . 127.9(5) yes
O3 O12 O13 8_564 . 76.6(4) yes
O4 O12 O7 8_564 . 144.3(5) yes
O4 O12 O8 8_564 . 61.1(3) yes
O4 O12 O10 8_564 . 140.0(5) yes
O4 O12 O13 8_564 . 151.5(5) yes
O7 O12 O8 . . 153.6(5) yes
O7 O12 O10 . . 56.6(4) yes
O7 O12 O13 . . 58.9(4) yes
O8 O12 O10 . . 99.7(4) yes
O8 O12 O13 . . 100.5(4) yes
O10 O12 O13 . . 59.8(4) yes
U3 O13 P2 . . 135.9(5) yes
U3 O13 O5 . . 37.2(3) yes
U3 O13 O7 . . 160.6(5) yes
U3 O13 O10 . . 106.9(4) yes
U3 O13 O12 . . 124.3(4) yes
U3 O13 O13 . 2_655 51.8(3) yes
U3 O13 O14 . . 51.3(3) yes
U3 O13 N2 . 5_555 104.7(5) yes
P2 O13 O5 . . 139.2(6) yes
P2 O13 O7 . . 35.7(3) yes
P2 O13 O10 . . 34.6(3) yes
P2 O13 O12 . . 34.0(4) yes
P2 O13 O13 . 2_655 160.5(6) yes
P2 O13 O14 . . 87.3(4) yes
P2 O13 N2 . 5_555 119.3(6) yes
O5 O13 O7 . . 161.7(5) yes
O5 O13 O10 . . 131.7(5) yes
O5 O13 O12 . . 107.9(4) yes
O5 O13 O13 . 2_655 59.5(3) yes
O5 O13 O14 . . 61.3(4) yes
O5 O13 N2 . 5_555 85.1(6) yes
O7 O13 O10 . . 57.1(4) yes
O7 O13 O12 . . 60.1(4) yes
O7 O13 O13 . 2_655 129.4(5) yes
O7 O13 O14 . . 122.5(4) yes
O7 O13 N2 . 5_555 87.9(5) yes
O10 O13 O12 . . 60.1(4) yes
O10 O13 O13 . 2_655 133.9(5) yes
O10 O13 O14 . . 70.5(4) yes
O10 O13 N2 . 5_555 143.2(6) yes
O12 O13 O13 . 2_655 164.9(5) yes
O12 O13 O14 . . 75.0(4) yes
O12 O13 N2 . 5_555 114.5(5) yes
O13 O13 O14 2_655 . 103.0(4) yes
O13 O13 N2 2_655 5_555 59.0(4) yes
O14 O13 N2 . 5_555 146.0(7) yes
U3 O14 P1 . . 170.3(6) yes
U3 O14 O5 . . 36.5(3) yes
U3 O14 O6 . . 37.7(3) yes
U3 O14 O8 . . 137.9(5) yes
U3 O14 O9 . . 139.9(5) yes
U3 O14 O11 . . 154.8(5) yes
U3 O14 O13 . . 52.9(3) yes
U3 O14 Ow1 . . 62.5(4) yes
P1 O14 O5 . . 134.1(6) yes
P1 O14 O6 . . 151.6(6) yes
P1 O14 O8 . . 34.8(3) yes
P1 O14 O9 . . 35.4(3) yes
P1 O14 O11 . . 34.7(4) yes
P1 O14 O13 . . 128.6(6) yes
P1 O14 Ow1 . . 113.9(6) yes
O5 O14 O6 . . 74.2(4) yes
O5 O14 O8 . . 103.1(4) yes
O5 O14 O9 . . 119.0(5) yes
O5 O14 O11 . . 161.5(5) yes
O5 O14 O13 . . 59.6(4) yes
O5 O14 Ow1 . . 65.6(5) yes
O6 O14 O8 . . 165.0(5) yes
O6 O14 O9 . . 137.8(5) yes
O6 O14 O11 . . 119.1(5) yes
O6 O14 O13 . . 62.7(4) yes
O6 O14 Ow1 . . 71.5(5) yes
O8 O14 O9 . . 56.6(4) yes
O8 O14 O11 . . 60.6(4) yes
O8 O14 O13 . . 103.0(4) yes
O8 O14 Ow1 . . 121.3(5) yes
O9 O14 O11 . . 61.0(4) yes
O9 O14 O13 . . 159.5(5) yes
O9 O14 Ow1 . . 78.5(5) yes
O11 O14 O13 . . 113.2(5) yes
O11 O14 Ow1 . . 128.9(6) yes
O13 O14 Ow1 . . 115.1(5) yes
U3 Ow1 O14 . . 51.4(4) yes
U3 Ow1 O14 . 2_655 51.4(4) yes
O14 Ow1 O14 . 2_655 102.5(7) yes
O14 Ow1 O14 2_655 . 102.5(7) yes
O1 N1 O1 5_455 6_555 102.3(9) yes
O1 N1 O5 5_455 7_465 84.5(7) yes
O1 N1 C2 5_455 . 126.0(6) yes
O1 N1 C1 5_455 . 111.0(11) yes
O1 N1 O1 6_555 5_455 102.3(9) yes
O1 N1 O5 6_555 7_465 84.5(7) yes
O1 N1 C2 6_555 . 126.0(6) yes
O1 N1 C1 6_555 . 111.0(11) yes
O5 N1 C2 7_465 . 119.3(13) yes
O5 N1 C1 7_465 . 154(2) yes
C2 N1 C1 . . 34.7(15) yes
O13 N2 O13 5_445 6_545 62.1(6) yes
O13 N2 C3 5_445 . 147.0(5) yes
O13 N2 C4 5_445 . 129.1(14) yes
O13 N2 O13 6_545 5_445 62.1(6) yes
O13 N2 C3 6_545 . 147.0(5) yes
O13 N2 C4 6_545 . 129.1(14) yes
C3 N2 C4 . . 30.9(14) yes
N1 C2 C1 . . 32.4(14) yes
N1 C2 C3 . . 144(2) yes
N1 C2 C4 . . 169.2(15) yes
C1 C2 C3 . . 112(2) yes
C1 C2 C4 . . 137(2) yes
C3 C2 C4 . . 25.3(13) yes
N1 C1 C2 . . 113(2) yes
N1 C1 C3 . . 147(2) yes
C2 C1 C3 . . 34.2(14) yes
N2 C3 C2 . . 100.6(18) yes
N2 C3 C1 . . 134.8(15) yes
N2 C3 C4 . . 28.9(14) yes
C2 C3 C1 . . 34.2(14) yes
C2 C3 C4 . . 129(2) yes
C1 C3 C4 . . 164(2) yes
N2 C4 C2 . . 95.0(18) yes
N2 C4 C3 . . 120(3) yes
C2 C4 C3 . . 25.3(14) yes

loop_
_geom_bond_atom_site_label_1
_geom_bond_atom_site_label_2
_geom_bond_site_symmetry_2
_geom_bond_distance
_geom_bond_publ_flag
U1 O1 . 1.770(9) yes
U1 O2 . 1.777(9) yes
U1 O7 6_545 2.365(9) yes
U1 O8 3_565 2.446(9) yes
U1 O9 3_565 2.487(10) yes
U1 O10 . 2.386(9) yes
U1 O11 . 2.291(11) yes
U2 O3 . 1.772(10) yes
U2 O4 . 1.762(9) yes
U2 O7 . 2.510(9) yes
U2 O8 8_565 2.339(9) yes
U2 O9 3_565 2.366(9) yes
U2 O10 . 2.533(9) yes
U2 O12 8_565 2.258(11) yes
U3 O5 . 1.764(15) yes
U3 O6 . 1.773(15) yes
U3 O13 . 2.386(9) yes
U3 O13 2_655 2.386(9) yes
U3 O14 . 2.334(10) yes
U3 O14 2_655 2.334(10) yes
U3 Ow1 . 2.650(18) yes
P1 O8 . 1.564(10) yes
P1 O9 . 1.548(10) yes
P1 O11 . 1.512(11) yes
P1 O14 . 1.493(11) yes
P2 O7 . 1.551(10) yes
P2 O10 . 1.560(10) yes
P2 O12 . 1.554(11) yes
P2 O13 . 1.506(11) yes
O1 O6 . 2.885(13) yes
O1 O7 6_545 2.877(13) yes
O1 O8 3_565 3.000(13) yes
O1 N1 5_545 2.97(2) yes
O2 O7 6_545 2.981(13) yes
O2 O8 3_565 2.968(13) yes
O2 O10 . 2.985(13) yes
O2 O11 . 2.839(14) yes
O3 O5 7_465 2.972(12) yes
O3 O8 8_565 2.937(13) yes
O3 O10 . 2.931(13) yes
O3 O12 8_565 2.926(14) yes
O4 O8 8_565 2.971(12) yes
O4 O9 3_565 2.844(13) yes
O4 O12 8_565 2.867(14) yes
O5 O13 . 2.913(16) yes
O5 O13 2_655 2.913(16) yes
O5 O14 . 2.961(14) yes
O5 O14 2_655 2.961(14) yes
O5 N1 7_564 2.77(3) yes
O6 O14 . 2.899(14) yes
O6 O14 2_655 2.899(14) yes
O7 O8 8_565 2.668(13) yes
O7 O10 . 2.412(13) yes
O7 O12 . 2.533(14) yes
O7 O13 . 2.501(13) yes
O8 O9 . 2.389(13) yes
O8 O11 . 2.529(14) yes
O8 O12 . 2.977(14) yes
O8 O14 . 2.537(13) yes
O9 O10 3_564 2.705(14) yes
O9 O11 . 2.529(15) yes
O9 O14 . 2.501(14) yes
O10 O12 . 2.553(14) yes
O10 O13 . 2.545(13) yes
O11 O14 . 2.478(15) yes
O12 O13 . 2.553(14) yes
O13 O13 2_655 2.954(13) yes
O13 O14 . 2.900(13) yes
O13 N2 5_555 2.86(2) yes
O14 Ow1 . 2.733(15) yes
N1 C2 . 2.49(4) yes
N1 C1 . 1.45(4) yes
N2 C3 . 2.59(4) yes
N2 C4 . 1.45(4) yes
C2 C1 . 1.54(4) yes
C2 C3 . 1.54(4) yes
C2 C4 . 2.79(4) yes
C1 C3 . 2.55(4) yes
C3 C4 . 1.54(4) yes
